data_7217269
loop_
_publ_author_name
'Galkina, Irina'
'Tufatullin, Artem'
'Krivolapov, Dmitry'
'Bakhtiyarova, Yuliya'
'Chubukaeva, Dinara'
'Stakheev, Vitaly'
'Galkin, Vladimir'
'Cherkasov, Rafael'
'B\"uchner, Bernd'
'Kataeva, Olga'

_publ_section_title
;
 Crystal structure of phosphonium carboxylate complexes. The role of the
 metal coordination geometry, ligand conformation and hydrogen bonding
;
_journal_issue 38
_journal_name_full CrystEngComm
_journal_page_first 9010
_journal_paper_doi 10.1039/C4CE01361A
_journal_volume 16
_journal_year 2014
_chemical_absolute_configuration ad
_chemical_formula_moiety 'C44 H42 Cl2 O4 P2 Zn, 2(H2 O)'
_chemical_formula_sum 'C44 H46 Cl2 O6 P2 Zn'
_chemical_formula_weight 869.02
_chemical_name_systematic
; 
 ? 
;
_space_group_IT_number 4
_symmetry_cell_setting monoclinic
_symmetry_Int_Tables_number 4
_symmetry_space_group_name_Hall 'P 2yb'
_symmetry_space_group_name_H-M 'P 1 21 1'
_atom_sites_solution_hydrogens geom
_atom_sites_solution_primary direct
_atom_sites_solution_secondary difmap
_audit_creation_method SHELXL-97
_cell_angle_alpha 90.00
_cell_angle_beta 98.154(2)
_cell_angle_gamma 90.00
_cell_formula_units_Z 4
_cell_length_a 18.129(3)
_cell_length_b 12.883(2)
_cell_length_c 18.871(3)
_cell_measurement_reflns_used 5236
_cell_measurement_temperature 296(2)
_cell_measurement_theta_max 27.42
_cell_measurement_theta_min 1.41
_cell_volume 4362.9(12)
_computing_cell_refinement 'APEX2  v2, 1-4  (Bruker AXS, 2005-2007)'
_computing_data_collection 'APEX2  v2, 1-4  (Bruker AXS, 2005-2007)'
_computing_data_reduction 'SAINT NT v6.0 (Bruker AXS, 2003)'
_computing_molecular_graphics 'ORTEP-3 for Windows (Farrugia, 1997), SCHAKAL (Keller, 1997)'
_computing_publication_material 'SHELXL97 (Sheldrick, 1997), WinGX (Farrugia 1999), enCIFer (Allen et al. 2004)'
_computing_structure_refinement 'SHELXL-97 (Sheldrick, 1997), WinGX (Farrugia 1999), PLATON (Spek 2005)'
_computing_structure_solution 'SHELXS-97 (Sheldrick, 2008), SIR2004 (Burla et al., 2005)'
_diffrn_ambient_temperature 296(2)
_diffrn_measured_fraction_theta_full 0.997
_diffrn_measured_fraction_theta_max 0.997
_diffrn_measurement_device 'Bruker SmartApex2'
_diffrn_measurement_device_type 'CCD area detector'
_diffrn_measurement_method \w-scan
_diffrn_radiation_monochromator graphite
_diffrn_radiation_source 'fine-focus sealed tube'
_diffrn_radiation_type MoK\a
_diffrn_radiation_wavelength 0.71073
_diffrn_reflns_av_R_equivalents 0.1104
_diffrn_reflns_av_sigmaI/netI 0.1921
_diffrn_reflns_limit_h_max 23
_diffrn_reflns_limit_h_min -23
_diffrn_reflns_limit_k_max 16
_diffrn_reflns_limit_k_min -16
_diffrn_reflns_limit_l_max 24
_diffrn_reflns_limit_l_min -24
_diffrn_reflns_number 62162
_diffrn_reflns_theta_full 27.19
_diffrn_reflns_theta_max 27.19
_diffrn_reflns_theta_min 1.95
_exptl_absorpt_coefficient_mu 0.804
_exptl_absorpt_correction_T_max 0.9534
_exptl_absorpt_correction_T_min 0.7830
_exptl_absorpt_correction_type multi-scan
_exptl_absorpt_process_details 'SADABS version 2.10 (Sheldrick,Bruker AXS Inc.)'
_exptl_crystal_colour colorless
_exptl_crystal_density_diffrn 1.323
_exptl_crystal_density_method 'not measured'
_exptl_crystal_description plate
_exptl_crystal_F_000 1808
_exptl_crystal_size_max 0.32
_exptl_crystal_size_mid 0.25
_exptl_crystal_size_min 0.06
_refine_diff_density_max 0.685
_refine_diff_density_min -0.327
_refine_diff_density_rms 0.072
_refine_ls_abs_structure_details 'Flack H D (1983), Acta Cryst. A39, 876-881'
_refine_ls_abs_structure_Flack 0.144(13)
_refine_ls_extinction_method none
_refine_ls_goodness_of_fit_ref 0.829
_refine_ls_hydrogen_treatment mixed
_refine_ls_matrix_type full
_refine_ls_number_parameters 1022
_refine_ls_number_reflns 19177
_refine_ls_number_restraints 20
_refine_ls_restrained_S_all 0.829
_refine_ls_R_factor_all 0.1553
_refine_ls_R_factor_gt 0.0551
_refine_ls_shift/su_max 0.001
_refine_ls_shift/su_mean 0.000
_refine_ls_structure_factor_coef Fsqd
_refine_ls_weighting_details 'calc w=1/[\s^2^(Fo^2^)+(0.0554P)^2^+0.0000P] where P=(Fo^2^+2Fc^2^)/3'
_refine_ls_weighting_scheme calc
_refine_ls_wR_factor_gt 0.1185
_refine_ls_wR_factor_ref 0.1443
_reflns_number_gt 7991
_reflns_number_total 19177
_reflns_threshold_expression >2sigma(I)
_cod_data_source_file c4ce01361a2.cif
_cod_data_source_block shelxl
_cod_depositor_comments 'Adding full bibliography for 7217262--7217274.cif.'
_cod_original_sg_symbol_H-M 'P 21'
_cod_database_code 7217269

loop_
_symmetry_equiv_pos_as_xyz
'x, y, z'
'-x, y+1/2, -z'

loop_
_atom_site_label
_atom_site_type_symbol
_atom_site_fract_x
_atom_site_fract_y
_atom_site_fract_z
_atom_site_U_iso_or_equiv
_atom_site_adp_type
_atom_site_occupancy
_atom_site_symmetry_multiplicity
_atom_site_calc_flag
_atom_site_refinement_flags
Zn1A Zn 0.74717(4) 0.53173(6) 0.24194(4) 0.0407(2) Uani 1 1 d .
Cl1A Cl 0.70516(11) 0.68291(17) 0.19299(11) 0.0592(6) Uani 1 1 d .
Cl2A Cl 0.78286(11) 0.5354(2) 0.36234(9) 0.0658(6) Uani 1 1 d .
O1 O 0.8415(2) 0.4997(4) 0.2072(2) 0.0484(14) Uani 1 1 d .
O2 O 0.7912(3) 0.4430(5) 0.1003(3) 0.0680(18) Uani 1 1 d .
O1A O 0.6625(3) 0.4369(4) 0.2240(3) 0.0596(16) Uani 1 1 d .
O2A O 0.7293(3) 0.2921(4) 0.2198(3) 0.0654(15) Uani 1 1 d .
C1 C 0.8438(4) 0.4573(6) 0.1468(4) 0.045(2) Uani 1 1 d .
C2 C 0.9230(4) 0.4226(6) 0.1365(3) 0.046(2) Uani 1 1 d .
H2A H 0.9576 0.4768 0.1550 0.056 Uiso 1 1 calc R
H2B H 0.9354 0.3610 0.1653 0.056 Uiso 1 1 calc R
C3 C 0.9348(4) 0.3989(6) 0.0599(3) 0.0375(18) Uani 1 1 d .
H3A H 0.8955 0.3504 0.0403 0.045 Uiso 1 1 calc R
P4 P 1.02201(10) 0.33177(15) 0.06259(9) 0.0352(5) Uani 1 1 d .
C5 C 0.9270(4) 0.4915(6) 0.0142(4) 0.055(2) Uani 1 1 d .
H5A H 0.8762 0.5147 0.0082 0.082 Uiso 1 1 calc R
H5B H 0.9410 0.4749 -0.0317 0.082 Uiso 1 1 calc R
H5C H 0.9588 0.5455 0.0362 0.082 Uiso 1 1 calc R
C6 C 1.0225(4) 0.2126(6) 0.1121(3) 0.043(2) Uani 1 1 d .
C7 C 1.0896(6) 0.1664(7) 0.1396(4) 0.070(3) Uani 1 1 d .
H7A H 1.1345 0.1990 0.1351 0.084 Uiso 1 1 calc R
C8 C 1.0893(7) 0.0706(8) 0.1742(4) 0.084(4) Uani 1 1 d .
H8A H 1.1341 0.0406 0.1942 0.101 Uiso 1 1 calc R
C9 C 1.0228(9) 0.0200(9) 0.1789(5) 0.101(4) Uani 1 1 d .
H9A H 1.0233 -0.0445 0.2011 0.122 Uiso 1 1 calc R
C10 C 0.9550(8) 0.0655(8) 0.1506(5) 0.100(4) Uani 1 1 d .
H10A H 0.9101 0.0324 0.1539 0.120 Uiso 1 1 calc R
C11 C 0.9566(5) 0.1604(8) 0.1177(4) 0.065(3) Uani 1 1 d .
H11D H 0.9118 0.1909 0.0984 0.078 Uiso 1 1 calc R
C12 C 1.0928(4) 0.4163(6) 0.1038(4) 0.042(2) Uani 1 1 d .
C13 C 1.1147(4) 0.4174(7) 0.1761(4) 0.057(2) Uani 1 1 d .
H13C H 1.0969 0.3675 0.2050 0.068 Uiso 1 1 calc R
C14 C 1.1647(5) 0.4947(8) 0.2068(5) 0.073(3) Uani 1 1 d .
H14A H 1.1824 0.4929 0.2556 0.087 Uiso 1 1 calc R
C15 C 1.1862(5) 0.5696(10) 0.1663(6) 0.092(4) Uani 1 1 d .
H15 H 1.2165 0.6222 0.1880 0.111 Uiso 1 1 calc R
C16 C 1.1662(5) 0.5726(7) 0.0951(6) 0.079(3) Uani 1 1 d .
H16D H 1.1839 0.6245 0.0677 0.095 Uiso 1 1 calc R
C17 C 1.1185(4) 0.4968(7) 0.0633(4) 0.057(2) Uani 1 1 d .
H17D H 1.1031 0.4991 0.0142 0.069 Uiso 1 1 calc R
C18 C 1.0397(4) 0.2985(6) -0.0260(4) 0.041(2) Uani 1 1 d .
C19 C 1.1113(4) 0.2791(6) -0.0380(4) 0.050(2) Uani 1 1 d .
H19A H 1.1512 0.2884 -0.0019 0.060 Uiso 1 1 calc R
C20 C 1.1227(6) 0.2451(8) -0.1056(6) 0.083(3) Uani 1 1 d .
H20A H 1.1709 0.2338 -0.1155 0.100 Uiso 1 1 calc R
C21 C 1.0630(8) 0.2283(8) -0.1577(5) 0.091(4) Uani 1 1 d .
H21A H 1.0714 0.2060 -0.2027 0.109 Uiso 1 1 calc R
C22 C 0.9959(7) 0.2424(8) -0.1458(5) 0.079(3) Uani 1 1 d .
H22D H 0.9562 0.2275 -0.1812 0.094 Uiso 1 1 calc R
C23 C 0.9827(5) 0.2805(7) -0.0791(5) 0.065(3) Uani 1 1 d .
H23C H 0.9340 0.2935 -0.0712 0.079 Uiso 1 1 calc R
C1A C 0.6693(5) 0.3412(7) 0.2115(3) 0.052(2) Uani 1 1 d .
C2A C 0.5987(4) 0.2853(6) 0.1820(4) 0.054(2) Uani 1 1 d .
H2AA H 0.5559 0.3280 0.1876 0.065 Uiso 1 1 calc R
H2AB H 0.5949 0.2209 0.2079 0.065 Uiso 1 1 calc R
C3A C 0.6002(4) 0.2616(6) 0.1001(3) 0.0439(18) Uani 1 1 d .
H3AA H 0.6469 0.2258 0.0954 0.053 Uiso 1 1 calc R
P4A P 0.52447(10) 0.18049(14) 0.06290(9) 0.0394(4) Uani 1 1 d .
C5A C 0.5982(4) 0.3638(5) 0.0581(3) 0.057(2) Uani 1 1 d .
H5A1 H 0.5525 0.3998 0.0620 0.086 Uiso 1 1 calc R
H5A2 H 0.6010 0.3493 0.0087 0.086 Uiso 1 1 calc R
H5A3 H 0.6397 0.4063 0.0775 0.086 Uiso 1 1 calc R
C6A C 0.5368(4) 0.1500(5) -0.0282(3) 0.0400(17) Uani 1 1 d .
C7A C 0.6060(4) 0.1566(6) -0.0484(4) 0.053(2) Uani 1 1 d .
H7AA H 0.6467 0.1774 -0.0158 0.063 Uiso 1 1 calc R
C8A C 0.6144(4) 0.1320(7) -0.1169(5) 0.065(3) Uani 1 1 d .
H8AA H 0.6604 0.1403 -0.1326 0.077 Uiso 1 1 calc R
C9A C 0.5528(5) 0.0939(6) -0.1642(4) 0.067(2) Uani 1 1 d U
H9AA H 0.5584 0.0731 -0.2103 0.081 Uiso 1 1 calc R
C10A C 0.4835(4) 0.0879(6) -0.1405(4) 0.054(2) Uani 1 1 d U
H10B H 0.4425 0.0646 -0.1716 0.065 Uiso 1 1 calc R
C11A C 0.4754(4) 0.1146(6) -0.0755(4) 0.051(2) Uani 1 1 d .
H11A H 0.4288 0.1101 -0.0604 0.061 Uiso 1 1 calc R
C12A C 0.5252(4) 0.0621(5) 0.1124(3) 0.0444(18) Uani 1 1 d .
C13A C 0.4597(5) 0.0065(7) 0.1154(4) 0.059(2) Uani 1 1 d .
H13D H 0.4144 0.0333 0.0939 0.071 Uiso 1 1 calc R
C14A C 0.4616(6) -0.0873(8) 0.1497(5) 0.083(3) Uani 1 1 d .
H14B H 0.4178 -0.1242 0.1510 0.099 Uiso 1 1 calc R
C15A C 0.5273(7) -0.1265(7) 0.1817(4) 0.085(3) Uani 1 1 d .
H15B H 0.5277 -0.1896 0.2057 0.102 Uiso 1 1 calc R
C16A C 0.5955(6) -0.0735(7) 0.1794(5) 0.082(3) Uani 1 1 d .
H16A H 0.6409 -0.1009 0.2005 0.098 Uiso 1 1 calc R
C17A C 0.5911(5) 0.0199(7) 0.1446(4) 0.068(2) Uani 1 1 d .
H17A H 0.6349 0.0567 0.1426 0.082 Uiso 1 1 calc R
C18A C 0.4403(4) 0.2491(5) 0.0647(4) 0.0429(17) Uani 1 1 d .
C19A C 0.4114(4) 0.3117(6) 0.0104(5) 0.069(2) Uani 1 1 d .
H19B H 0.4335 0.3149 -0.0311 0.083 Uiso 1 1 calc R
C20A C 0.3495(5) 0.3708(7) 0.0162(5) 0.086(3) Uani 1 1 d .
H20B H 0.3295 0.4135 -0.0214 0.103 Uiso 1 1 calc R
C21A C 0.3169(5) 0.3666(8) 0.0782(7) 0.092(3) Uani 1 1 d .
H21B H 0.2751 0.4066 0.0824 0.110 Uiso 1 1 calc R
C22A C 0.3455(5) 0.3057(8) 0.1314(5) 0.069(3) Uani 1 1 d .
H22A H 0.3234 0.3042 0.1729 0.083 Uiso 1 1 calc R
C23A C 0.4055(4) 0.2460(6) 0.1273(4) 0.060(2) Uani 1 1 d .
H23A H 0.4240 0.2030 0.1653 0.072 Uiso 1 1 calc R
Zn1B Zn 0.73630(4) 0.35462(7) 0.73128(4) 0.0471(3) Uani 1 1 d .
Cl1B Cl 0.76447(14) 0.3479(2) 0.85305(11) 0.0880(8) Uani 1 1 d .
Cl2B Cl 0.69954(11) 0.19702(18) 0.68746(11) 0.0644(6) Uani 1 1 d .
O1B O 0.8331(3) 0.3941(4) 0.7055(3) 0.0570(16) Uani 1 1 d .
O2B O 0.7877(3) 0.4308(5) 0.5940(3) 0.082(2) Uani 1 1 d .
O1C O 0.6536(3) 0.4475(5) 0.6973(3) 0.0750(19) Uani 1 1 d .
O2C O 0.6619(4) 0.5941(5) 0.7525(4) 0.115(3) Uani 1 1 d .
C1B C 0.8399(4) 0.4292(7) 0.6444(4) 0.049(2) Uani 1 1 d .
C2B C 0.9151(4) 0.4660(6) 0.6361(4) 0.046(2) Uani 1 1 d .
H2BA H 0.9507 0.4127 0.6541 0.055 Uiso 1 1 calc R
H2BB H 0.9261 0.5270 0.6658 0.055 Uiso 1 1 calc R
C3B C 0.9275(4) 0.4935(6) 0.5589(3) 0.0373(18) Uani 1 1 d .
H3BA H 0.8886 0.5421 0.5386 0.045 Uiso 1 1 calc R
P4B P 1.01840(11) 0.55756(15) 0.56252(9) 0.0367(5) Uani 1 1 d .
C5B C 0.9238(4) 0.3956(6) 0.5105(4) 0.052(2) Uani 1 1 d .
H5BA H 0.8787 0.3581 0.5141 0.079 Uiso 1 1 calc R
H5BB H 0.9659 0.3518 0.5258 0.079 Uiso 1 1 calc R
H5BC H 0.9244 0.4162 0.4617 0.079 Uiso 1 1 calc R
C6B C 1.0209(4) 0.6752(6) 0.6125(4) 0.044(2) Uani 1 1 d .
C7B C 0.9583(5) 0.7319(7) 0.6127(4) 0.059(2) Uani 1 1 d .
H7BA H 0.9124 0.7076 0.5907 0.071 Uiso 1 1 calc R
C8B C 0.9647(6) 0.8316(7) 0.6483(4) 0.071(3) Uani 1 1 d .
H8BA H 0.9227 0.8726 0.6495 0.086 Uiso 1 1 calc R
C9B C 1.0314(7) 0.8644(8) 0.6793(4) 0.076(3) Uani 1 1 d .
H9BA H 1.0354 0.9283 0.7025 0.091 Uiso 1 1 calc R
C10B C 1.0920(6) 0.8074(9) 0.6778(4) 0.074(3) Uani 1 1 d .
H10C H 1.1377 0.8317 0.7002 0.089 Uiso 1 1 calc R
C11B C 1.0885(5) 0.7143(7) 0.6441(4) 0.057(2) Uani 1 1 d .
H11B H 1.1319 0.6765 0.6423 0.069 Uiso 1 1 calc R
C12B C 1.0397(4) 0.5919(5) 0.4760(3) 0.0360(18) Uani 1 1 d .
C13B C 1.1118(4) 0.6084(7) 0.4655(4) 0.059(3) Uani 1 1 d .
H13A H 1.1501 0.5965 0.5029 0.071 Uiso 1 1 calc R
C14B C 1.1291(5) 0.6423(7) 0.4007(5) 0.066(3) Uani 1 1 d .
H14C H 1.1785 0.6510 0.3938 0.079 Uiso 1 1 calc R
C15B C 1.0717(6) 0.6631(7) 0.3460(5) 0.076(3) Uani 1 1 d .
H15E H 1.0827 0.6875 0.3023 0.091 Uiso 1 1 calc R
C16B C 0.9996(6) 0.6483(8) 0.3556(4) 0.082(3) Uani 1 1 d .
H16B H 0.9621 0.6624 0.3179 0.098 Uiso 1 1 calc R
C17B C 0.9804(5) 0.6134(6) 0.4190(4) 0.050(2) Uani 1 1 d .
H17B H 0.9308 0.6039 0.4250 0.060 Uiso 1 1 calc R
C18B C 1.0882(4) 0.4686(6) 0.6033(4) 0.041(2) Uani 1 1 d .
C19B C 1.1093(4) 0.4697(7) 0.6777(4) 0.063(3) Uani 1 1 d .
H19D H 1.0907 0.5209 0.7050 0.076 Uiso 1 1 calc R
C20B C 1.1558(5) 0.3981(9) 0.7097(5) 0.084(3) Uani 1 1 d .
H20D H 1.1688 0.3994 0.7592 0.100 Uiso 1 1 calc R
C21B C 1.1853(5) 0.3201(9) 0.6689(6) 0.086(3) Uani 1 1 d .
H21C H 1.2179 0.2701 0.6906 0.103 Uiso 1 1 calc R
C22B C 1.1640(5) 0.3212(7) 0.5964(5) 0.068(3) Uani 1 1 d .
H22B H 1.1822 0.2694 0.5692 0.082 Uiso 1 1 calc R
C23B C 1.1171(4) 0.3948(7) 0.5617(5) 0.058(2) Uani 1 1 d .
H23D H 1.1054 0.3949 0.5121 0.070 Uiso 1 1 calc R
C1C C 0.6301(4) 0.5363(8) 0.7102(4) 0.053(2) Uani 1 1 d .
C2C C 0.5552(5) 0.5602(6) 0.6709(3) 0.064(2) Uani 1 1 d .
H2CA H 0.5421 0.6306 0.6824 0.076 Uiso 1 1 calc R
H2CB H 0.5192 0.5141 0.6878 0.076 Uiso 1 1 calc R
C3C C 0.5485(4) 0.5503(6) 0.5904(3) 0.053(2) Uani 1 1 d .
H3CA H 0.5885 0.5040 0.5803 0.064 Uiso 1 1 calc R
P4C P 0.46126(11) 0.49222(15) 0.54960(9) 0.0448(5) Uani 1 1 d .
C5C C 0.5613(5) 0.6557(6) 0.5552(4) 0.074(3) Uani 1 1 d .
H5C1 H 0.5234 0.7038 0.5645 0.112 Uiso 1 1 calc R
H5C2 H 0.5591 0.6465 0.5045 0.112 Uiso 1 1 calc R
H5C3 H 0.6093 0.6823 0.5748 0.112 Uiso 1 1 calc R
C6C C 0.4653(4) 0.4638(6) 0.4575(4) 0.0498(19) Uani 1 1 d .
C7C C 0.4016(5) 0.4546(7) 0.4093(4) 0.072(3) Uani 1 1 d .
H7CA H 0.3558 0.4714 0.4232 0.086 Uiso 1 1 calc R
C8C C 0.4043(6) 0.4200(9) 0.3386(4) 0.094(4) Uani 1 1 d .
H8CA H 0.3602 0.4142 0.3070 0.113 Uiso 1 1 calc R
C9C C 0.4667(7) 0.3960(7) 0.3168(5) 0.090(3) Uani 1 1 d .
H9CA H 0.4673 0.3723 0.2704 0.108 Uiso 1 1 calc R
C10C C 0.5330(7) 0.4062(8) 0.3637(5) 0.097(4) Uani 1 1 d .
H10D H 0.5786 0.3899 0.3492 0.117 Uiso 1 1 calc R
C11C C 0.5290(5) 0.4412(6) 0.4323(4) 0.065(2) Uani 1 1 d .
H11C H 0.5734 0.4497 0.4630 0.078 Uiso 1 1 calc R
C12C C 0.3882(4) 0.5824(6) 0.5585(4) 0.0476(19) Uani 1 1 d .
C13C C 0.3588(4) 0.5864(7) 0.6222(4) 0.059(2) Uani 1 1 d .
H13B H 0.3724 0.5376 0.6580 0.070 Uiso 1 1 calc R
C14C C 0.3067(4) 0.6682(7) 0.6320(5) 0.071(2) Uani 1 1 d .
H14D H 0.2871 0.6729 0.6748 0.085 Uiso 1 1 calc R
C15C C 0.2863(5) 0.7373(8) 0.5797(6) 0.083(3) Uani 1 1 d .
H15C H 0.2525 0.7891 0.5871 0.099 Uiso 1 1 calc R
C16C C 0.3147(5) 0.7338(7) 0.5136(5) 0.080(3) Uani 1 1 d .
H16C H 0.2992 0.7814 0.4775 0.096 Uiso 1 1 calc R
C17C C 0.3668(4) 0.6565(6) 0.5044(4) 0.060(2) Uani 1 1 d .
H17C H 0.3876 0.6540 0.4621 0.072 Uiso 1 1 calc R
C18C C 0.4452(4) 0.3728(5) 0.5926(3) 0.0419(17) Uani 1 1 d .
C19C C 0.5042(4) 0.3146(6) 0.6219(4) 0.050(2) Uani 1 1 d .
H19C H 0.5524 0.3395 0.6221 0.060 Uiso 1 1 calc R
C20C C 0.4930(4) 0.2173(6) 0.6519(4) 0.054(2) Uani 1 1 d .
H20C H 0.5339 0.1776 0.6708 0.065 Uiso 1 1 calc R
C21C C 0.4220(4) 0.1796(6) 0.6538(4) 0.055(2) Uani 1 1 d .
H21D H 0.4139 0.1152 0.6736 0.065 Uiso 1 1 calc R
C22C C 0.3635(5) 0.2421(7) 0.6250(4) 0.061(2) Uani 1 1 d .
H22C H 0.3150 0.2203 0.6273 0.073 Uiso 1 1 calc R
C23C C 0.3746(4) 0.3355(6) 0.5929(4) 0.055(2) Uani 1 1 d .
H23B H 0.3339 0.3735 0.5714 0.067 Uiso 1 1 calc R
O1W O 0.7705(3) 0.2683(4) 0.0176(3) 0.0781(17) Uani 1 1 d .
H11W H 0.7664 0.3328 0.0254 0.117 Uiso 1 1 d R
H12W H 0.7730 0.2606 -0.0268 0.117 Uiso 1 1 d R
O2W O 0.7698(4) 0.1232(6) 0.1363(5) 0.047(3) Uani 0.50 1 d P
H21W H 0.7716 0.1564 0.0976 0.071 Uiso 0.50 1 d PR
H22W H 0.7644 0.1673 0.1687 0.071 Uiso 0.50 1 d PR
O3W O 0.6990(5) 0.5930(8) 1.0104(6) 0.075(3) Uani 0.50 1 d P
H31W H 0.6822 0.6372 1.0375 0.113 Uiso 0.50 1 d PR
H32W H 0.7275 0.5518 1.0368 0.113 Uiso 0.50 1 d PR
O4W O 0.7534(6) 0.5860(9) 0.8862(6) 0.087(4) Uani 0.50 1 d P
H41W H 0.7304 0.6045 0.9203 0.130 Uiso 0.50 1 d PR
H42W H 0.7220 0.5841 0.8482 0.130 Uiso 0.50 1 d PR
O5W O 0.7759(7) 0.7325(11) 0.5620(7) 0.113(4) Uani 0.50 1 d PU
H51W H 0.7430 0.7689 0.5784 0.169 Uiso 0.50 1 d PR
H52W H 0.7584 0.6716 0.5547 0.169 Uiso 0.50 1 d PR
O6W O 0.7743(8) 0.7343(12) 0.6781(7) 0.129(5) Uani 0.50 1 d PU
H61W H 0.8146 0.7021 0.6750 0.193 Uiso 0.50 1 d PR
H62W H 0.7494 0.6981 0.7041 0.193 Uiso 0.50 1 d PR
O7W O 0.7028(5) 0.5425(8) 0.5000(5) 0.062(3) Uani 0.50 1 d PU
H71W H 0.7166 0.5281 0.4599 0.093 Uiso 0.50 1 d PR
H72W H 0.7150 0.4919 0.5281 0.093 Uiso 0.50 1 d PR

loop_
_atom_site_aniso_label
_atom_site_aniso_U_11
_atom_site_aniso_U_22
_atom_site_aniso_U_33
_atom_site_aniso_U_23
_atom_site_aniso_U_13
_atom_site_aniso_U_12
Zn1A 0.0363(4) 0.0397(5) 0.0472(5) -0.0100(4) 0.0092(4) -0.0004(4)
Cl1A 0.0586(13) 0.0479(14) 0.0708(14) -0.0001(11) 0.0079(10) 0.0064(11)
Cl2A 0.0763(14) 0.0751(16) 0.0454(11) -0.0111(12) 0.0069(10) 0.0106(14)
O1 0.044(3) 0.057(4) 0.047(3) -0.009(3) 0.014(2) 0.011(3)
O2 0.045(3) 0.102(5) 0.055(4) -0.017(3) 0.000(3) 0.013(3)
O1A 0.050(3) 0.046(4) 0.082(4) -0.022(3) 0.006(3) -0.008(3)
O2A 0.064(4) 0.060(4) 0.071(4) 0.000(3) 0.004(3) -0.004(3)
C1 0.052(5) 0.043(5) 0.041(5) 0.006(4) 0.008(4) -0.002(4)
C2 0.044(5) 0.062(6) 0.034(4) -0.008(4) 0.007(3) 0.014(4)
C3 0.035(4) 0.045(5) 0.035(4) 0.002(4) 0.012(3) 0.003(4)
P4 0.0388(11) 0.0338(13) 0.0343(10) -0.0023(9) 0.0096(8) 0.0008(10)
C5 0.068(6) 0.052(6) 0.044(5) 0.007(4) 0.008(4) 0.017(5)
C6 0.062(5) 0.045(5) 0.023(4) -0.004(3) 0.005(4) 0.017(5)
C7 0.104(7) 0.051(6) 0.055(5) 0.007(5) 0.010(5) 0.033(6)
C8 0.157(11) 0.051(7) 0.043(6) 0.000(5) 0.009(6) 0.057(7)
C9 0.213(15) 0.053(8) 0.040(6) 0.004(5) 0.022(8) -0.017(9)
C10 0.200(13) 0.061(8) 0.041(6) 0.012(5) 0.024(7) -0.015(8)
C11 0.076(6) 0.072(8) 0.050(5) 0.015(5) 0.019(4) -0.017(6)
C12 0.041(4) 0.041(5) 0.044(5) -0.009(4) 0.007(4) 0.005(4)
C13 0.061(6) 0.055(6) 0.053(5) -0.015(4) 0.008(4) -0.007(5)
C14 0.073(7) 0.080(8) 0.064(6) -0.030(6) 0.005(5) -0.004(6)
C15 0.066(7) 0.102(11) 0.108(10) -0.053(8) 0.012(7) -0.025(7)
C16 0.061(7) 0.053(7) 0.121(9) -0.024(6) 0.008(6) -0.012(5)
C17 0.053(5) 0.062(6) 0.058(5) -0.003(5) 0.012(4) -0.008(5)
C18 0.055(5) 0.038(5) 0.031(4) -0.005(4) 0.005(4) -0.002(4)
C19 0.053(5) 0.048(6) 0.054(5) -0.010(4) 0.024(4) 0.005(4)
C20 0.102(8) 0.077(8) 0.084(7) 0.004(6) 0.063(7) -0.005(7)
C21 0.149(11) 0.075(8) 0.053(7) -0.018(6) 0.031(8) -0.004(8)
C22 0.117(9) 0.081(8) 0.038(6) -0.001(5) 0.011(6) 0.006(7)
C23 0.079(7) 0.056(6) 0.062(6) -0.024(5) 0.014(5) 0.004(5)
C1A 0.065(6) 0.059(6) 0.029(4) 0.003(4) 0.003(4) -0.019(5)
C2A 0.072(6) 0.046(5) 0.044(5) -0.009(4) 0.005(4) -0.022(4)
C3A 0.039(4) 0.048(5) 0.045(4) 0.003(4) 0.009(3) -0.006(4)
P4A 0.0458(11) 0.0309(11) 0.0407(10) -0.0021(9) 0.0029(8) -0.0009(9)
C5A 0.080(5) 0.038(5) 0.053(4) -0.003(4) 0.006(4) -0.019(4)
C6A 0.049(5) 0.029(4) 0.041(4) 0.000(3) 0.005(3) 0.003(3)
C7A 0.044(5) 0.059(5) 0.057(5) -0.011(4) 0.010(4) -0.002(4)
C8A 0.043(5) 0.080(7) 0.073(6) -0.017(5) 0.017(4) -0.006(5)
C9A 0.096(6) 0.055(6) 0.050(5) -0.005(4) 0.008(5) 0.014(5)
C10A 0.043(5) 0.062(6) 0.055(5) 0.004(4) 0.000(4) -0.002(4)
C11A 0.047(5) 0.054(5) 0.050(5) -0.020(4) 0.000(4) -0.008(4)
C12A 0.057(5) 0.035(4) 0.040(4) -0.003(3) 0.003(4) 0.009(4)
C13A 0.074(6) 0.044(6) 0.063(5) -0.017(4) 0.024(4) -0.016(5)
C14A 0.117(9) 0.068(7) 0.069(7) -0.017(5) 0.031(6) 0.004(7)
C15A 0.174(11) 0.041(6) 0.045(5) 0.004(4) 0.026(6) 0.010(7)
C16A 0.116(9) 0.041(6) 0.084(7) 0.009(5) 0.001(6) -0.003(6)
C17A 0.080(6) 0.058(6) 0.067(5) 0.011(5) 0.013(4) 0.010(5)
C18A 0.052(5) 0.036(4) 0.039(4) -0.003(3) 0.002(4) 0.001(4)
C19A 0.067(6) 0.054(6) 0.086(7) 0.012(5) 0.010(5) 0.022(5)
C20A 0.085(7) 0.061(7) 0.111(8) 0.014(6) 0.008(6) 0.021(6)
C21A 0.063(6) 0.070(7) 0.146(10) -0.009(7) 0.030(7) 0.023(6)
C22A 0.067(6) 0.082(8) 0.061(6) -0.023(5) 0.019(5) 0.005(6)
C23A 0.055(5) 0.040(5) 0.086(6) -0.018(4) 0.012(5) -0.003(4)
Zn1B 0.0421(5) 0.0536(6) 0.0462(5) 0.0019(5) 0.0080(4) -0.0049(5)
Cl1B 0.121(2) 0.093(2) 0.0510(13) 0.0063(14) 0.0131(13) -0.0138(18)
Cl2B 0.0594(13) 0.0621(16) 0.0703(14) -0.0063(12) 0.0047(11) -0.0076(12)
O1B 0.048(3) 0.077(4) 0.046(3) 0.006(3) 0.010(3) -0.006(3)
O2B 0.050(4) 0.131(6) 0.064(4) 0.025(4) 0.007(3) -0.016(4)
O1C 0.054(4) 0.088(5) 0.079(4) -0.005(4) -0.003(3) 0.022(4)
O2C 0.135(6) 0.092(6) 0.101(5) -0.020(4) -0.043(5) -0.006(5)
C1B 0.049(5) 0.059(6) 0.039(5) -0.001(4) 0.008(4) -0.016(4)
C2B 0.043(5) 0.055(6) 0.041(4) 0.001(4) 0.007(4) -0.012(4)
C3B 0.034(4) 0.042(5) 0.037(4) 0.001(4) 0.007(3) -0.002(4)
P4B 0.0439(12) 0.0360(13) 0.0303(10) 0.0026(9) 0.0061(8) -0.0013(10)
C5B 0.061(5) 0.049(6) 0.050(5) -0.009(4) 0.019(4) -0.019(4)
C6B 0.053(5) 0.039(5) 0.040(4) 0.000(4) 0.006(4) 0.005(5)
C7B 0.075(6) 0.052(6) 0.048(5) -0.008(4) 0.002(5) -0.007(5)
C8B 0.117(8) 0.045(6) 0.057(6) -0.003(5) 0.029(5) 0.027(6)
C9B 0.142(10) 0.042(7) 0.038(5) -0.002(5) -0.007(6) -0.038(7)
C10B 0.098(8) 0.082(9) 0.038(5) 0.002(5) -0.011(5) -0.027(7)
C11B 0.065(6) 0.060(7) 0.048(5) -0.004(5) 0.010(4) -0.022(5)
C12B 0.050(5) 0.032(5) 0.028(4) -0.002(3) 0.012(3) -0.005(4)
C13B 0.050(6) 0.080(7) 0.048(5) 0.004(5) 0.011(4) -0.010(5)
C14B 0.077(7) 0.064(7) 0.063(6) 0.008(5) 0.032(5) -0.015(5)
C15B 0.117(9) 0.071(8) 0.050(6) 0.004(5) 0.044(6) -0.013(7)
C16B 0.106(8) 0.102(9) 0.033(5) 0.038(5) -0.003(5) 0.009(7)
C17B 0.053(5) 0.055(6) 0.042(5) -0.002(4) 0.006(4) 0.007(4)
C18B 0.042(5) 0.042(5) 0.041(5) 0.007(4) 0.008(4) 0.001(4)
C19B 0.062(6) 0.086(8) 0.042(5) 0.021(5) 0.011(4) 0.012(5)
C20B 0.066(7) 0.103(10) 0.078(7) 0.046(7) 0.000(5) 0.019(6)
C21B 0.062(7) 0.082(9) 0.114(9) 0.034(7) 0.012(6) 0.023(6)
C22B 0.059(6) 0.053(7) 0.096(7) -0.001(6) 0.026(5) 0.018(5)
C23B 0.046(5) 0.052(6) 0.075(6) 0.001(5) 0.001(5) 0.006(5)
C1C 0.056(5) 0.055(6) 0.047(5) -0.005(5) 0.002(4) 0.001(5)
C2C 0.098(7) 0.052(6) 0.042(4) -0.008(4) 0.016(4) 0.014(5)
C3C 0.058(5) 0.063(6) 0.041(4) 0.001(4) 0.019(3) 0.003(4)
P4C 0.0594(13) 0.0417(12) 0.0343(10) 0.0015(8) 0.0100(9) 0.0063(10)
C5C 0.115(8) 0.056(6) 0.051(5) 0.019(4) 0.008(5) -0.025(5)
C6C 0.063(5) 0.051(5) 0.036(4) -0.001(3) 0.010(4) 0.011(4)
C7C 0.072(6) 0.097(7) 0.046(5) -0.005(5) 0.010(4) 0.021(5)
C8C 0.112(9) 0.130(10) 0.034(5) -0.037(6) -0.014(5) 0.015(8)
C9C 0.152(10) 0.076(7) 0.045(6) 0.002(5) 0.025(7) 0.017(7)
C10C 0.139(10) 0.097(9) 0.061(6) -0.014(6) 0.036(7) 0.056(8)
C11C 0.073(6) 0.065(6) 0.057(5) 0.005(4) 0.013(4) 0.014(5)
C12C 0.053(5) 0.043(5) 0.046(5) -0.003(4) 0.003(4) 0.010(4)
C13C 0.060(6) 0.065(6) 0.051(5) -0.004(4) 0.009(4) 0.006(5)
C14C 0.058(6) 0.086(7) 0.072(6) -0.019(5) 0.022(5) 0.011(5)
C15C 0.069(6) 0.072(7) 0.101(8) -0.016(6) -0.005(6) 0.019(5)
C16C 0.079(7) 0.053(6) 0.105(8) -0.006(5) 0.001(6) 0.024(5)
C17C 0.073(6) 0.049(5) 0.058(5) 0.004(4) 0.007(4) 0.007(5)
C18C 0.047(4) 0.036(4) 0.041(4) -0.002(3) 0.004(3) -0.004(4)
C19C 0.042(5) 0.026(4) 0.080(6) 0.006(4) 0.001(4) -0.003(4)
C20C 0.059(5) 0.053(6) 0.049(5) 0.003(4) 0.005(4) 0.009(4)
C21C 0.058(5) 0.053(5) 0.055(5) 0.001(4) 0.014(4) -0.002(5)
C22C 0.050(5) 0.067(6) 0.069(6) 0.004(5) 0.021(4) -0.006(5)
C23C 0.046(5) 0.052(5) 0.068(5) -0.001(4) 0.007(4) 0.000(4)
O1W 0.069(4) 0.083(4) 0.084(4) -0.037(3) 0.018(3) -0.018(3)
O2W 0.022(5) 0.026(5) 0.098(8) 0.001(5) 0.024(5) 0.006(4)
O3W 0.053(7) 0.063(8) 0.106(9) 0.044(7) -0.005(6) 0.029(6)
O4W 0.073(8) 0.107(10) 0.073(8) 0.006(7) -0.013(6) 0.040(7)
O5W 0.111(4) 0.113(4) 0.113(4) 0.0016(10) 0.0147(12) -0.0012(10)
O6W 0.128(5) 0.129(5) 0.130(5) -0.0005(10) 0.0185(13) -0.0007(10)
O7W 0.062(3) 0.063(3) 0.062(3) 0.0006(10) 0.0099(11) 0.0023(10)

loop_
_atom_type_symbol
_atom_type_description
_atom_type_scat_dispersion_real
_atom_type_scat_dispersion_imag
_atom_type_scat_source
C C 0.0033 0.0016 'International Tables Vol C Tables 4.2.6.8 and 6.1.1.4'
H H 0.0000 0.0000 'International Tables Vol C Tables 4.2.6.8 and 6.1.1.4'
O O 0.0106 0.0060 'International Tables Vol C Tables 4.2.6.8 and 6.1.1.4'
P P 0.1023 0.0942 'International Tables Vol C Tables 4.2.6.8 and 6.1.1.4'
Cl Cl 0.1484 0.1585 'International Tables Vol C Tables 4.2.6.8 and 6.1.1.4'
Zn Zn 0.2839 1.4301 'International Tables Vol C Tables 4.2.6.8 and 6.1.1.4'

loop_
_geom_angle_atom_site_label_1
_geom_angle_atom_site_label_2
_geom_angle_atom_site_label_3
_geom_angle
O1A Zn1A O1 120.8(2)
O1A Zn1A Cl1A 105.01(17)
O1 Zn1A Cl1A 107.85(16)
O1A Zn1A Cl2A 106.96(17)
O1 Zn1A Cl2A 101.53(15)
Cl1A Zn1A Cl2A 115.20(9)
C1 O1 Zn1A 122.1(5)
C1A O1A Zn1A 123.1(5)
O2 C1 O1 126.2(8)
O2 C1 C2 121.0(7)
O1 C1 C2 112.8(6)
C3 C2 C1 115.9(6)
C3 C2 H2A 108.3
C1 C2 H2A 108.3
C3 C2 H2B 108.3
C1 C2 H2B 108.3
H2A C2 H2B 107.4
C5 C3 C2 112.3(6)
C5 C3 P4 114.8(5)
C2 C3 P4 108.2(4)
C5 C3 H3A 107.0
C2 C3 H3A 107.0
P4 C3 H3A 107.0
C12 P4 C3 107.2(3)
C12 P4 C6 110.3(4)
C3 P4 C6 111.4(3)
C12 P4 C18 109.9(3)
C3 P4 C18 111.2(3)
C6 P4 C18 107.0(3)
C3 C5 H5A 109.5
C3 C5 H5B 109.5
H5A C5 H5B 109.5
C3 C5 H5C 109.5
H5A C5 H5C 109.5
H5B C5 H5C 109.5
C11 C6 C7 118.8(8)
C11 C6 P4 120.9(6)
C7 C6 P4 120.0(7)
C6 C7 C8 119.5(10)
C6 C7 H7A 120.3
C8 C7 H7A 120.3
C9 C8 C7 120.5(10)
C9 C8 H8A 119.7
C7 C8 H8A 119.7
C8 C9 C10 120.3(11)
C8 C9 H9A 119.9
C10 C9 H9A 119.9
C11 C10 C9 118.2(12)
C11 C10 H10A 120.9
C9 C10 H10A 120.9
C10 C11 C6 122.7(10)
C10 C11 H11D 118.7
C6 C11 H11D 118.7
C13 C12 C17 117.6(7)
C13 C12 P4 122.3(6)
C17 C12 P4 119.2(6)
C12 C13 C14 119.7(8)
C12 C13 H13C 120.1
C14 C13 H13C 120.1
C15 C14 C13 120.0(9)
C15 C14 H14A 120.0
C13 C14 H14A 120.0
C14 C15 C16 122.6(10)
C14 C15 H15 118.7
C16 C15 H15 118.7
C15 C16 C17 118.5(10)
C15 C16 H16D 120.7
C17 C16 H16D 120.7
C16 C17 C12 121.3(8)
C16 C17 H17D 119.3
C12 C17 H17D 119.3
C23 C18 C19 119.2(8)
C23 C18 P4 120.6(7)
C19 C18 P4 119.7(6)
C18 C19 C20 118.4(8)
C18 C19 H19A 120.8
C20 C19 H19A 120.8
C21 C20 C19 120.1(9)
C21 C20 H20A 120.0
C19 C20 H20A 120.0
C22 C21 C20 121.6(10)
C22 C21 H21A 119.2
C20 C21 H21A 119.2
C21 C22 C23 119.7(10)
C21 C22 H22D 120.2
C23 C22 H22D 120.2
C18 C23 C22 120.9(9)
C18 C23 H23C 119.6
C22 C23 H23C 119.6
O2A C1A O1A 125.3(7)
O2A C1A C2A 118.9(8)
O1A C1A C2A 115.7(8)
C1A C2A C3A 108.9(6)
C1A C2A H2AA 109.9
C3A C2A H2AA 109.9
C1A C2A H2AB 109.9
C3A C2A H2AB 109.9
H2AA C2A H2AB 108.3
C5A C3A C2A 109.7(6)
C5A C3A P4A 109.8(5)
C2A C3A P4A 112.3(4)
C5A C3A H3AA 108.3
C2A C3A H3AA 108.3
P4A C3A H3AA 108.3
C18A P4A C12A 111.1(3)
C18A P4A C3A 108.5(3)
C12A P4A C3A 110.2(3)
C18A P4A C6A 110.5(3)
C12A P4A C6A 108.6(3)
C3A P4A C6A 108.0(3)
C3A C5A H5A1 109.5
C3A C5A H5A2 109.5
H5A1 C5A H5A2 109.5
C3A C5A H5A3 109.5
H5A1 C5A H5A3 109.5
H5A2 C5A H5A3 109.5
C7A C6A C11A 121.5(6)
C7A C6A P4A 119.6(5)
C11A C6A P4A 118.8(5)
C8A C7A C6A 118.8(7)
C8A C7A H7AA 120.6
C6A C7A H7AA 120.6
C7A C8A C9A 119.6(7)
C7A C8A H8AA 120.2
C9A C8A H8AA 120.2
C10A C9A C8A 118.9(7)
C10A C9A H9AA 120.5
C8A C9A H9AA 120.5
C11A C10A C9A 121.0(8)
C11A C10A H10B 119.5
C9A C10A H10B 119.5
C10A C11A C6A 120.0(7)
C10A C11A H11A 120.0
C6A C11A H11A 120.0
C17A C12A C13A 118.1(7)
C17A C12A P4A 120.7(6)
C13A C12A P4A 121.1(6)
C14A C13A C12A 120.5(9)
C14A C13A H13D 119.7
C12A C13A H13D 119.7
C15A C14A C13A 120.1(10)
C15A C14A H14B 119.9
C13A C14A H14B 119.9
C14A C15A C16A 121.5(9)
C14A C15A H15B 119.2
C16A C15A H15B 119.2
C17A C16A C15A 116.4(10)
C17A C16A H16A 121.8
C15A C16A H16A 121.8
C16A C17A C12A 123.3(9)
C16A C17A H17A 118.4
C12A C17A H17A 118.4
C19A C18A C23A 118.6(7)
C19A C18A P4A 121.9(6)
C23A C18A P4A 119.3(6)
C18A C19A C20A 120.3(9)
C18A C19A H19B 119.8
C20A C19A H19B 119.8
C19A C20A C21A 119.8(9)
C19A C20A H20B 120.1
C21A C20A H20B 120.1
C22A C21A C20A 119.8(9)
C22A C21A H21B 120.1
C20A C21A H21B 120.1
C21A C22A C23A 122.0(9)
C21A C22A H22A 119.0
C23A C22A H22A 119.0
C22A C23A C18A 119.4(8)
C22A C23A H23A 120.3
C18A C23A H23A 120.3
O1B Zn1B O1C 115.7(2)
O1B Zn1B Cl2B 111.85(18)
O1C Zn1B Cl2B 104.9(2)
O1B Zn1B Cl1B 100.37(16)
O1C Zn1B Cl1B 113.92(19)
Cl2B Zn1B Cl1B 110.28(10)
C1B O1B Zn1B 121.9(5)
C1C O1C Zn1B 139.3(6)
O2B C1B O1B 122.9(7)
O2B C1B C2B 121.9(7)
O1B C1B C2B 115.2(7)
C1B C2B C3B 115.8(6)
C1B C2B H2BA 108.3
C3B C2B H2BA 108.3
C1B C2B H2BB 108.3
C3B C2B H2BB 108.3
H2BA C2B H2BB 107.4
C2B C3B C5B 111.6(6)
C2B C3B P4B 108.5(4)
C5B C3B P4B 110.6(5)
C2B C3B H3BA 108.7
C5B C3B H3BA 108.7
P4B C3B H3BA 108.7
C6B P4B C12B 106.3(3)
C6B P4B C18B 110.7(4)
C12B P4B C18B 108.6(3)
C6B P4B C3B 110.9(4)
C12B P4B C3B 112.7(3)
C18B P4B C3B 107.6(3)
C3B C5B H5BA 109.5
C3B C5B H5BB 109.5
H5BA C5B H5BB 109.5
C3B C5B H5BC 109.5
H5BA C5B H5BC 109.5
H5BB C5B H5BC 109.5
C7B C6B C11B 119.7(8)
C7B C6B P4B 120.3(6)
C11B C6B P4B 119.6(7)
C6B C7B C8B 118.0(8)
C6B C7B H7BA 121.0
C8B C7B H7BA 121.0
C9B C8B C7B 119.6(9)
C9B C8B H8BA 120.2
C7B C8B H8BA 120.2
C10B C9B C8B 121.0(10)
C10B C9B H9BA 119.5
C8B C9B H9BA 119.5
C9B C10B C11B 121.2(10)
C9B C10B H10C 119.4
C11B C10B H10C 119.4
C10B C11B C6B 120.4(9)
C10B C11B H11B 119.8
C6B C11B H11B 119.8
C13B C12B C17B 119.5(7)
C13B C12B P4B 120.5(6)
C17B C12B P4B 119.7(6)
C12B C13B C14B 121.4(8)
C12B C13B H13A 119.3
C14B C13B H13A 119.3
C13B C14B C15B 118.9(8)
C13B C14B H14C 120.6
C15B C14B H14C 120.6
C16B C15B C14B 120.6(8)
C16B C15B H15E 119.7
C14B C15B H15E 119.7
C15B C16B C17B 122.1(8)
C15B C16B H16B 118.9
C17B C16B H16B 118.9
C16B C17B C12B 117.5(8)
C16B C17B H17B 121.3
C12B C17B H17B 121.3
C23B C18B C19B 120.2(8)
C23B C18B P4B 119.8(6)
C19B C18B P4B 119.9(6)
C20B C19B C18B 120.8(9)
C20B C19B H19D 119.6
C18B C19B H19D 119.6
C19B C20B C21B 120.4(9)
C19B C20B H20D 119.8
C21B C20B H20D 119.8
C22B C21B C20B 117.5(9)
C22B C21B H21C 121.2
C20B C21B H21C 121.2
C21B C22B C23B 123.4(9)
C21B C22B H22B 118.3
C23B C22B H22B 118.3
C22B C23B C18B 117.6(8)
C22B C23B H23D 121.2
C18B C23B H23D 121.2
O2C C1C O1C 124.1(8)
O2C C1C C2C 122.1(9)
O1C C1C C2C 113.7(7)
C1C C2C C3C 115.0(6)
C1C C2C H2CA 108.5
C3C C2C H2CA 108.5
C1C C2C H2CB 108.5
C3C C2C H2CB 108.5
H2CA C2C H2CB 107.5
C2C C3C C5C 111.2(6)
C2C C3C P4C 113.7(5)
C5C C3C P4C 110.8(5)
C2C C3C H3CA 106.9
C5C C3C H3CA 106.9
P4C C3C H3CA 106.9
C18C P4C C6C 107.3(3)
C18C P4C C12C 110.3(3)
C6C P4C C12C 111.0(3)
C18C P4C C3C 110.6(3)
C6C P4C C3C 110.0(3)
C12C P4C C3C 107.7(3)
C3C C5C H5C1 109.5
C3C C5C H5C2 109.5
H5C1 C5C H5C2 109.5
C3C C5C H5C3 109.5
H5C1 C5C H5C3 109.5
H5C2 C5C H5C3 109.5
C11C C6C C7C 115.7(7)
C11C C6C P4C 123.0(6)
C7C C6C P4C 121.0(6)
C6C C7C C8C 120.9(8)
C6C C7C H7CA 119.5
C8C C7C H7CA 119.5
C9C C8C C7C 121.6(9)
C9C C8C H8CA 119.2
C7C C8C H8CA 119.2
C8C C9C C10C 119.4(9)
C8C C9C H9CA 120.3
C10C C9C H9CA 120.3
C11C C10C C9C 118.0(9)
C11C C10C H10D 121.0
C9C C10C H10D 121.0
C6C C11C C10C 124.4(9)
C6C C11C H11C 117.8
C10C C11C H11C 117.8
C13C C12C C17C 120.3(7)
C13C C12C P4C 119.2(6)
C17C C12C P4C 120.1(6)
C12C C13C C14C 118.5(8)
C12C C13C H13B 120.8
C14C C13C H13B 120.8
C15C C14C C13C 120.5(8)
C15C C14C H14D 119.7
C13C C14C H14D 119.7
C14C C15C C16C 122.0(9)
C14C C15C H15C 119.0
C16C C15C H15C 119.0
C17C C16C C15C 117.9(8)
C17C C16C H16C 121.0
C15C C16C H16C 121.0
C16C C17C C12C 120.8(8)
C16C C17C H17C 119.6
C12C C17C H17C 119.6
C19C C18C C23C 119.2(7)
C19C C18C P4C 119.4(5)
C23C C18C P4C 121.3(6)
C18C C19C C20C 120.4(7)
C18C C19C H19C 119.8
C20C C19C H19C 119.8
C21C C20C C19C 121.0(7)
C21C C20C H20C 119.5
C19C C20C H20C 119.5
C22C C21C C20C 116.8(8)
C22C C21C H21D 121.6
C20C C21C H21D 121.6
C23C C22C C21C 122.2(7)
C23C C22C H22C 118.9
C21C C22C H22C 118.9
C18C C23C C22C 120.4(7)
C18C C23C H23B 119.8
C22C C23C H23B 119.8
H11W O1W H12W 107.7
H21W O2W H22W 107.7
H31W O3W H32W 107.7
H41W O4W H42W 107.7
H51W O5W H52W 107.7
H61W O6W H62W 107.7
H71W O7W H72W 107.7

loop_
_geom_bond_atom_site_label_1
_geom_bond_atom_site_label_2
_geom_bond_distance
Zn1A O1A 1.954(5)
Zn1A O1 1.961(4)
Zn1A Cl1A 2.242(2)
Zn1A Cl2A 2.273(2)
O1 C1 1.271(8)
O2 C1 1.214(8)
O1A C1A 1.264(9)
O2A C1A 1.248(9)
C1 C2 1.541(9)
C2 C3 1.522(8)
C2 H2A 0.9700
C2 H2B 0.9700
C3 C5 1.467(9)
C3 P4 1.796(7)
C3 H3A 0.9800
P4 C12 1.776(7)
P4 C6 1.797(8)
P4 C18 1.799(7)
C5 H5A 0.9600
C5 H5B 0.9600
C5 H5C 0.9600
C6 C11 1.387(10)
C6 C7 1.388(10)
C7 C8 1.396(11)
C7 H7A 0.9300
C8 C9 1.384(13)
C8 H8A 0.9300
C9 C10 1.398(15)
C9 H9A 0.9300
C10 C11 1.373(12)
C10 H10A 0.9300
C11 H11D 0.9300
C12 C13 1.366(9)
C12 C17 1.407(10)
C13 C14 1.414(11)
C13 H13C 0.9300
C14 C15 1.325(13)
C14 H14A 0.9300
C15 C16 1.342(12)
C15 H15 0.9300
C16 C17 1.383(11)
C16 H16D 0.9300
C17 H17D 0.9300
C18 C23 1.353(10)
C18 C19 1.371(9)
C19 C20 1.391(10)
C19 H19A 0.9300
C20 C21 1.372(13)
C20 H20A 0.9300
C21 C22 1.279(13)
C21 H21A 0.9300
C22 C23 1.404(11)
C22 H22D 0.9300
C23 H23C 0.9300
C1A C2A 1.505(10)
C2A C3A 1.579(9)
C2A H2AA 0.9700
C2A H2AB 0.9700
C3A C5A 1.534(9)
C3A P4A 1.788(7)
C3A H3AA 0.9800
P4A C18A 1.768(7)
P4A C12A 1.787(7)
P4A C6A 1.809(6)
C5A H5A1 0.9600
C5A H5A2 0.9600
C5A H5A3 0.9600
C6A C7A 1.364(8)
C6A C11A 1.400(8)
C7A C8A 1.361(9)
C7A H7AA 0.9300
C8A C9A 1.415(10)
C8A H8AA 0.9300
C9A C10A 1.393(10)
C9A H9AA 0.9300
C10A C11A 1.303(9)
C10A H10B 0.9300
C11A H11A 0.9300
C12A C17A 1.373(9)
C12A C13A 1.394(9)
C13A C14A 1.369(11)
C13A H13D 0.9300
C14A C15A 1.353(11)
C14A H14B 0.9300
C15A C16A 1.419(13)
C15A H15B 0.9300
C16A C17A 1.369(11)
C16A H16A 0.9300
C17A H17A 0.9300
C18A C19A 1.350(9)
C18A C23A 1.417(9)
C19A C20A 1.372(10)
C19A H19B 0.9300
C20A C21A 1.384(12)
C20A H20B 0.9300
C21A C22A 1.321(12)
C21A H21B 0.9300
C22A C23A 1.343(10)
C22A H22A 0.9300
C23A H23A 0.9300
Zn1B O1B 1.953(5)
Zn1B O1C 1.955(6)
Zn1B Cl2B 2.257(2)
Zn1B Cl1B 2.284(2)
O1B C1B 1.261(8)
O2B C1B 1.243(8)
O1C C1C 1.256(9)
O2C C1C 1.179(9)
C1B C2B 1.474(9)
C2B C3B 1.546(8)
C2B H2BA 0.9700
C2B H2BB 0.9700
C3B C5B 1.553(9)
C3B P4B 1.835(7)
C3B H3BA 0.9800
P4B C6B 1.782(8)
P4B C12B 1.786(7)
P4B C18B 1.797(7)
C5B H5BA 0.9600
C5B H5BB 0.9600
C5B H5BC 0.9600
C6B C7B 1.350(10)
C6B C11B 1.381(10)
C7B C8B 1.445(11)
C7B H7BA 0.9300
C8B C9B 1.336(11)
C8B H8BA 0.9300
C9B C10B 1.325(12)
C9B H9BA 0.9300
C10B C11B 1.354(12)
C10B H10C 0.9300
C11B H11B 0.9300
C12B C13B 1.366(9)
C12B C17B 1.435(10)
C13B C14B 1.375(10)
C13B H13A 0.9300
C14B C15B 1.383(11)
C14B H14C 0.9300
C15B C16B 1.359(11)
C15B H15E 0.9300
C16B C17B 1.369(10)
C16B H16B 0.9300
C17B H17B 0.9300
C18B C23B 1.383(10)
C18B C19B 1.402(9)
C19B C20B 1.335(11)
C19B H19D 0.9300
C20B C21B 1.416(13)
C20B H20D 0.9300
C21B C22B 1.367(11)
C21B H21C 0.9300
C22B C23B 1.376(11)
C22B H22B 0.9300
C23B H23D 0.9300
C1C C2C 1.485(10)
C2C C3C 1.512(8)
C2C H2CA 0.9700
C2C H2CB 0.9700
C3C C5C 1.543(10)
C3C P4C 1.818(7)
C3C H3CA 0.9800
P4C C18C 1.782(7)
P4C C6C 1.788(7)
P4C C12C 1.788(7)
C5C H5C1 0.9600
C5C H5C2 0.9600
C5C H5C3 0.9600
C6C C11C 1.341(9)
C6C C7C 1.371(9)
C7C C8C 1.414(10)
C7C H7CA 0.9300
C8C C9C 1.294(12)
C8C H8CA 0.9300
C9C C10C 1.394(13)
C9C H9CA 0.9300
C10C C11C 1.383(10)
C10C H10D 0.9300
C11C H11C 0.9300
C12C C13C 1.383(9)
C12C C17C 1.411(9)
C13C C14C 1.444(10)
C13C H13B 0.9300
C14C C15C 1.341(11)
C14C H14D 0.9300
C15C C16C 1.416(11)
C15C H15C 0.9300
C16C C17C 1.400(10)
C16C H16C 0.9300
C17C H17C 0.9300
C18C C19C 1.359(9)
C18C C23C 1.367(8)
C19C C20C 1.403(9)
C19C H19C 0.9300
C20C C21C 1.381(9)
C20C H20C 0.9300
C21C C22C 1.380(10)
C21C H21D 0.9300
C22C C23C 1.374(10)
C22C H22C 0.9300
C23C H23B 0.9300
O1W H11W 0.8499
O1W H12W 0.8502
O2W H21W 0.8501
O2W H22W 0.8501
O3W H31W 0.8500
O3W H32W 0.8501
O4W H41W 0.8499
O4W H42W 0.8500
O5W H51W 0.8499
O5W H52W 0.8499
O6W H61W 0.8500
O6W H62W 0.8500
O7W H71W 0.8499
O7W H72W 0.8500

loop_
_geom_torsion_atom_site_label_1
_geom_torsion_atom_site_label_2
_geom_torsion_atom_site_label_3
_geom_torsion_atom_site_label_4
_geom_torsion
O1A Zn1A O1 C1 38.2(6)
Cl1A Zn1A O1 C1 -82.4(6)
Cl2A Zn1A O1 C1 156.1(5)
O1 Zn1A O1A C1A 23.4(7)
Cl1A Zn1A O1A C1A 145.3(5)
Cl2A Zn1A O1A C1A -91.8(6)
Zn1A O1 C1 O2 9.5(11)
Zn1A O1 C1 C2 -170.1(5)
O2 C1 C2 C3 16.6(11)
O1 C1 C2 C3 -163.8(7)
C1 C2 C3 C5 65.8(9)
C1 C2 C3 P4 -166.5(5)
C5 C3 P4 C12 65.4(6)
C2 C3 P4 C12 -60.9(6)
C5 C3 P4 C6 -173.9(5)
C2 C3 P4 C6 59.8(6)
C5 C3 P4 C18 -54.7(6)
C2 C3 P4 C18 179.0(5)
C12 P4 C6 C11 145.3(6)
C3 P4 C6 C11 26.5(7)
C18 P4 C6 C11 -95.2(7)
C12 P4 C6 C7 -40.8(7)
C3 P4 C6 C7 -159.6(6)
C18 P4 C6 C7 78.7(7)
C11 C6 C7 C8 -2.1(12)
P4 C6 C7 C8 -176.1(6)
C6 C7 C8 C9 2.2(13)
C7 C8 C9 C10 -1.5(15)
C8 C9 C10 C11 0.6(15)
C9 C10 C11 C6 -0.4(14)
C7 C6 C11 C10 1.2(12)
P4 C6 C11 C10 175.2(7)
C3 P4 C12 C13 89.8(7)
C6 P4 C12 C13 -31.7(7)
C18 P4 C12 C13 -149.3(6)
C3 P4 C12 C17 -79.2(6)
C6 P4 C12 C17 159.4(6)
C18 P4 C12 C17 41.7(7)
C17 C12 C13 C14 -3.2(11)
P4 C12 C13 C14 -172.3(6)
C12 C13 C14 C15 4.3(14)
C13 C14 C15 C16 -4.1(16)
C14 C15 C16 C17 2.8(16)
C15 C16 C17 C12 -1.7(13)
C13 C12 C17 C16 2.0(12)
P4 C12 C17 C16 171.4(6)
C12 P4 C18 C23 -147.8(7)
C3 P4 C18 C23 -29.4(8)
C6 P4 C18 C23 92.5(8)
C12 P4 C18 C19 40.0(8)
C3 P4 C18 C19 158.5(6)
C6 P4 C18 C19 -79.7(7)
C23 C18 C19 C20 2.4(12)
P4 C18 C19 C20 174.7(6)
C18 C19 C20 C21 -2.3(14)
C19 C20 C21 C22 -0.5(17)
C20 C21 C22 C23 2.9(18)
C19 C18 C23 C22 0.0(13)
P4 C18 C23 C22 -172.2(7)
C21 C22 C23 C18 -2.7(15)
Zn1A O1A C1A O2A 11.8(10)
Zn1A O1A C1A C2A -166.1(4)
O2A C1A C2A C3A -71.3(8)
O1A C1A C2A C3A 106.7(7)
C1A C2A C3A C5A -65.3(8)
C1A C2A C3A P4A 172.3(6)
C5A C3A P4A C18A -57.2(6)
C2A C3A P4A C18A 65.1(6)
C5A C3A P4A C12A -179.0(5)
C2A C3A P4A C12A -56.7(6)
C5A C3A P4A C6A 62.6(6)
C2A C3A P4A C6A -175.1(5)
C18A P4A C6A C7A 140.8(6)
C12A P4A C6A C7A -97.1(6)
C3A P4A C6A C7A 22.4(7)
C18A P4A C6A C11A -42.6(6)
C12A P4A C6A C11A 79.4(6)
C3A P4A C6A C11A -161.1(6)
C11A C6A C7A C8A 2.7(11)
P4A C6A C7A C8A 179.2(6)
C6A C7A C8A C9A -4.2(12)
C7A C8A C9A C10A 3.7(13)
C8A C9A C10A C11A -1.6(13)
C9A C10A C11A C6A 0.1(12)
C7A C6A C11A C10A -0.7(11)
P4A C6A C11A C10A -177.1(6)
C18A P4A C12A C17A -151.4(6)
C3A P4A C12A C17A -31.2(7)
C6A P4A C12A C17A 86.9(6)
C18A P4A C12A C13A 32.9(6)
C3A P4A C12A C13A 153.1(5)
C6A P4A C12A C13A -88.8(6)
C17A C12A C13A C14A 0.1(11)
P4A C12A C13A C14A 175.9(6)
C12A C13A C14A C15A 0.6(12)
C13A C14A C15A C16A -1.4(13)
C14A C15A C16A C17A 1.3(13)
C15A C16A C17A C12A -0.6(13)
C13A C12A C17A C16A -0.1(12)
P4A C12A C17A C16A -175.9(7)
C12A P4A C18A C19A -150.5(6)
C3A P4A C18A C19A 88.3(7)
C6A P4A C18A C19A -29.9(7)
C12A P4A C18A C23A 35.3(7)
C3A P4A C18A C23A -86.0(6)
C6A P4A C18A C23A 155.8(5)
C23A C18A C19A C20A 0.0(12)
P4A C18A C19A C20A -174.3(6)
C18A C19A C20A C21A 0.4(13)
C19A C20A C21A C22A -0.1(15)
C20A C21A C22A C23A -0.6(15)
C21A C22A C23A C18A 1.0(13)
C19A C18A C23A C22A -0.7(11)
P4A C18A C23A C22A 173.8(6)
O1C Zn1B O1B C1B -40.8(7)
Cl2B Zn1B O1B C1B 79.2(6)
Cl1B Zn1B O1B C1B -163.8(6)
O1B Zn1B O1C C1C -72.5(9)
Cl2B Zn1B O1C C1C 163.7(9)
Cl1B Zn1B O1C C1C 43.0(10)
Zn1B O1B C1B O2B -8.0(12)
Zn1B O1B C1B C2B 173.6(5)
O2B C1B C2B C3B -7.4(12)
O1B C1B C2B C3B 171.0(7)
C1B C2B C3B C5B -67.4(9)
C1B C2B C3B P4B 170.5(6)
C2B C3B P4B C6B -61.6(6)
C5B C3B P4B C6B 175.7(5)
C2B C3B P4B C12B 179.3(5)
C5B C3B P4B C12B 56.6(6)
C2B C3B P4B C18B 59.6(6)
C5B C3B P4B C18B -63.1(6)
C12B P4B C6B C7B 91.3(7)
C18B P4B C6B C7B -151.0(6)
C3B P4B C6B C7B -31.6(7)
C12B P4B C6B C11B -81.2(7)
C18B P4B C6B C11B 36.5(7)
C3B P4B C6B C11B 155.9(6)
C11B C6B C7B C8B -1.5(11)
P4B C6B C7B C8B -174.0(6)
C6B C7B C8B C9B 0.1(12)
C7B C8B C9B C10B 0.4(13)
C8B C9B C10B C11B 0.6(15)
C9B C10B C11B C6B -2.0(14)
C7B C6B C11B C10B 2.5(12)
P4B C6B C11B C10B 175.1(6)
C6B P4B C12B C13B 79.5(7)
C18B P4B C12B C13B -39.6(8)
C3B P4B C12B C13B -158.7(7)
C6B P4B C12B C17B -93.6(7)
C18B P4B C12B C17B 147.3(6)
C3B P4B C12B C17B 28.2(7)
C17B C12B C13B C14B -2.0(13)
P4B C12B C13B C14B -175.1(7)
C12B C13B C14B C15B 2.2(14)
C13B C14B C15B C16B -1.4(15)
C14B C15B C16B C17B 0.5(16)
C15B C16B C17B C12B -0.3(14)
C13B C12B C17B C16B 1.1(12)
P4B C12B C17B C16B 174.2(7)
C6B P4B C18B C23B -153.5(6)
C12B P4B C18B C23B -37.2(7)
C3B P4B C18B C23B 85.1(7)
C6B P4B C18B C19B 30.9(8)
C12B P4B C18B C19B 147.2(6)
C3B P4B C18B C19B -90.5(7)
C23B C18B C19B C20B -1.9(13)
P4B C18B C19B C20B 173.7(7)
C18B C19B C20B C21B 0.6(14)
C19B C20B C21B C22B -0.4(15)
C20B C21B C22B C23B 1.4(15)
C21B C22B C23B C18B -2.6(14)
C19B C18B C23B C22B 2.8(12)
P4B C18B C23B C22B -172.8(6)
Zn1B O1C C1C O2C 3.9(16)
Zn1B O1C C1C C2C -172.1(6)
O2C C1C C2C C3C 127.7(9)
O1C C1C C2C C3C -56.2(10)
C1C C2C C3C C5C -94.2(9)
C1C C2C C3C P4C 139.9(7)
C2C C3C P4C C18C -51.8(6)
C5C C3C P4C C18C -177.9(5)
C2C C3C P4C C6C -170.2(5)
C5C C3C P4C C6C 63.7(6)
C2C C3C P4C C12C 68.8(6)
C5C C3C P4C C12C -57.4(6)
C18C P4C C6C C11C -91.2(7)
C12C P4C C6C C11C 148.3(7)
C3C P4C C6C C11C 29.2(8)
C18C P4C C6C C7C 82.7(7)
C12C P4C C6C C7C -37.8(8)
C3C P4C C6C C7C -156.9(7)
C11C C6C C7C C8C 2.1(13)
P4C C6C C7C C8C -172.3(7)
C6C C7C C8C C9C -0.2(16)
C7C C8C C9C C10C -1.1(18)
C8C C9C C10C C11C 0.4(16)
C7C C6C C11C C10C -2.8(13)
P4C C6C C11C C10C 171.4(7)
C9C C10C C11C C6C 1.7(15)
C18C P4C C12C C13C 38.6(7)
C6C P4C C12C C13C 157.4(6)
C3C P4C C12C C13C -82.2(7)
C18C P4C C12C C17C -148.7(6)
C6C P4C C12C C17C -29.9(7)
C3C P4C C12C C17C 90.5(6)
C17C C12C C13C C14C -0.4(11)
P4C C12C C13C C14C 172.3(6)
C12C C13C C14C C15C 1.2(12)
C13C C14C C15C C16C -0.3(14)
C14C C15C C16C C17C -1.4(13)
C15C C16C C17C C12C 2.2(12)
C13C C12C C17C C16C -1.3(12)
P4C C12C C17C C16C -173.9(6)
C6C P4C C18C C19C 89.9(6)
C12C P4C C18C C19C -149.1(5)
C3C P4C C18C C19C -30.1(6)
C6C P4C C18C C23C -86.2(6)
C12C P4C C18C C23C 34.8(6)
C3C P4C C18C C23C 153.8(5)
C23C C18C C19C C20C 0.2(10)
P4C C18C C19C C20C -175.9(5)
C18C C19C C20C C21C -1.5(11)
C19C C20C C21C C22C 0.0(11)
C20C C21C C22C C23C 2.8(11)
C19C C18C C23C C22C 2.5(11)
P4C C18C C23C C22C 178.6(6)
C21C C22C C23C C18C -4.1(12)
